data_4322443
loop_
_publ_author_name
'Christophe Lescop'
'Dominique Luneau'
'Elie Belorizky'
'Pascal Fries'
'Maurice Guillot'
'Paul Rey'

_publ_contact_author
;
      Dominique LUNEAU
      DRFMC-SCIB
      Laboratoire de Chimie de Coordination (URA CNRS No. 1194)
      CEA-Grenoble
      38054 Grenoble, France
;
_publ_contact_author_email luneau@drfmc.ceng.cea.fr
_publ_contact_author_fax '33 4 76 88 50 90'
_publ_contact_author_phone '33 4 76 88 44 62'
_publ_section_title
;
 Unprecedented Antiferromagnetic Metal-Ligand Interactions in
 Gadolinium-Nitroxide Derivatives
;
_journal_name_full 'Inorganic Chemistry'
_journal_page_first 5472
_journal_page_last 5473
_journal_paper_doi 10.1021/ic990996i
_journal_volume 38
_journal_year 1999
_chemical_formula_sum 'C64 H88 Cl3 Gd N16 O24'
_chemical_formula_weight 1729.10
_chemical_name_systematic
; 
 ? 
;
_space_group_IT_number 112
_symmetry_cell_setting tetragonal
_symmetry_space_group_name_Hall 'P -4 2c'
_symmetry_space_group_name_H-M 'P -4 2 c'
_atom_sites_solution_hydrogens geom
_atom_sites_solution_primary direct
_atom_sites_solution_secondary difmap
_audit_creation_method SHELXL
_cell_angle_alpha 90.00
_cell_angle_beta 90.00
_cell_angle_gamma 90.00
_cell_formula_units_Z 2
_cell_length_a 16.0682(4)
_cell_length_b 16.0682(4)
_cell_length_c 18.7190(6)
_cell_measurement_temperature 193(2)
_cell_volume 4833.0(2)
_computing_cell_refinement 'Bruker XSCANS'
_computing_data_collection 'Bruker XSCANS'
_computing_data_reduction 'Bruker SHELXTL'
_computing_molecular_graphics 'Bruker SHELXTL'
_computing_publication_material 'Bruker SHELXTL'
_computing_structure_refinement 'SHELXL-93 (Sheldrick, 1993)'
_computing_structure_solution 'SHELXS-86 (Sheldrick, 1990)'
_diffrn_ambient_temperature 193(2)
_diffrn_measurement_device 'Bruker P4'
_diffrn_measurement_method '\w scans'
_diffrn_radiation_monochromator graphite
_diffrn_radiation_source 'fine-focus sealed tube'
_diffrn_radiation_type MoK\a
_diffrn_radiation_wavelength 0.71073
_diffrn_reflns_av_R_equivalents 0.0626
_diffrn_reflns_av_sigmaI/netI 0.0574
_diffrn_reflns_limit_h_max 15
_diffrn_reflns_limit_h_min -18
_diffrn_reflns_limit_k_max 19
_diffrn_reflns_limit_k_min -11
_diffrn_reflns_limit_l_max 19
_diffrn_reflns_limit_l_min -22
_diffrn_reflns_number 21177
_diffrn_reflns_theta_max 26.04
_diffrn_reflns_theta_min 1.27
_exptl_absorpt_coefficient_mu 0.837
_exptl_absorpt_correction_type none
_exptl_crystal_colour blue
_exptl_crystal_density_diffrn 1.188
_exptl_crystal_density_meas 1.20(3)
_exptl_crystal_density_method flotation
_exptl_crystal_description prismatic
_exptl_crystal_F_000 1782
_exptl_crystal_size_max 0.20
_exptl_crystal_size_mid 0.20
_exptl_crystal_size_min 0.20
_refine_diff_density_max 2.155
_refine_diff_density_min -0.931
_refine_diff_density_rms 0.159
_refine_ls_abs_structure_details 'Flack H D (1983), Acta Cryst. A39, 876-881'
_refine_ls_abs_structure_Flack -0.03(5)
_refine_ls_extinction_method none
_refine_ls_goodness_of_fit_all 1.427
_refine_ls_goodness_of_fit_obs 1.582
_refine_ls_matrix_type full
_refine_ls_number_parameters 272
_refine_ls_number_reflns 4412
_refine_ls_number_restraints 54
_refine_ls_restrained_S_all 1.425
_refine_ls_restrained_S_obs 1.576
_refine_ls_R_factor_all 0.1082
_refine_ls_R_factor_obs 0.0732
_refine_ls_shift/esd_max 3.689
_refine_ls_shift/esd_mean 0.089
_refine_ls_structure_factor_coef Fsqd
_refine_ls_weighting_details 'w=1/[\s^2^(Fo^2^)+(0.1000P)^2^+2.0000P] where P=(Fo^2^+2Fc^2^)/3'
_refine_ls_weighting_scheme calc
_refine_ls_wR_factor_all 0.2218
_refine_ls_wR_factor_obs 0.2051
_reflns_number_observed 3133
_reflns_number_total 4412
_reflns_observed_criterion >2sigma(I)
_cod_data_source_file ic990996i.cif
_cod_data_source_block spg112
_cod_depositor_comments
;
The following automatic conversions were performed:

'_refine_ls_weighting_scheme' value 'calc
w=1/[\s^2^(Fo^2^)+(0.1000P)^2^+2.0000P] where P=(Fo^2^+2Fc^2^)/3' was
changed to 'calc'. New tag '_refine_ls_weighting_details' was
created. The value of the new tag was set to
'w=1/[\s^2^(Fo^2^)+(0.1000P)^2^+2.0000P] where P=(Fo^2^+2Fc^2^)/3'.

Automatic conversion script
Id: cif_fix_values 3143 2015-03-26 13:38:13Z robertas 
;
_cod_database_code 4322443

loop_
_symmetry_equiv_pos_as_xyz
'x, y, z'
'-x, -y, z'
'y, -x, -z'
'-y, x, -z'
'-x, y, -z+1/2'
'x, -y, -z+1/2'
'-y, -x, z+1/2'
'y, x, z+1/2'

loop_
_atom_site_aniso_label
_atom_site_aniso_U_11
_atom_site_aniso_U_22
_atom_site_aniso_U_33
_atom_site_aniso_U_23
_atom_site_aniso_U_13
_atom_site_aniso_U_12
Gd 0.0439(5) 0.0340(5) 0.0409(4) 0.000 0.000 0.000
O1 0.060(6) 0.047(4) 0.040(4) 0.010(3) -0.002(3) -0.008(3)
O2 0.185(12) 0.118(9) 0.153(10) 0.060(8) -0.112(10) -0.066(8)
N1 0.069(6) 0.044(5) 0.051(5) 0.007(4) -0.007(5) -0.007(4)
N2 0.144(13) 0.107(10) 0.134(12) 0.064(9) -0.102(11) -0.084(10)
N3 0.051(5) 0.049(7) 0.067(6) -0.004(4) 0.006(4) -0.008(4)
N4 0.099(7) 0.067(9) 0.099(7) 0.029(7) -0.065(6) -0.016(7)
C1 0.078(8) 0.056(7) 0.070(8) 0.014(6) -0.026(6) -0.028(7)
C2 0.088(10) 0.054(7) 0.082(9) 0.022(7) -0.017(8) -0.012(7)
C3 0.121(13) 0.065(9) 0.101(10) 0.044(8) -0.038(9) -0.031(8)
C4 0.188(20) 0.048(7) 0.165(15) 0.035(9) -0.081(14) -0.037(10)
C5 0.102(12) 0.135(16) 0.148(16) 0.085(14) 0.000(13) -0.019(12)
C6 0.133(17) 0.139(18) 0.292(30) 0.075(20) -0.116(19) -0.008(15)
C7 0.198(20) 0.109(12) 0.101(11) 0.055(9) -0.076(12) -0.086(13)
C8 0.066(7) 0.061(9) 0.055(6) 0.008(5) -0.024(5) -0.015(5)
C9 0.063(6) 0.031(5) 0.065(6) -0.007(5) 0.007(5) -0.006(4)
C10 0.067(7) 0.059(6) 0.056(6) 0.002(5) -0.006(5) -0.006(6)
C11 0.090(9) 0.047(6) 0.074(8) 0.009(5) -0.001(7) -0.021(6)
C12 0.082(9) 0.083(9) 0.094(10) 0.001(8) -0.007(8) -0.042(7)
C13 0.094(10) 0.065(8) 0.132(12) 0.029(8) -0.054(9) -0.018(7)
C14 0.075(8) 0.061(7) 0.067(7) 0.007(6) -0.027(6) -0.025(6)
Cl1 0.0483(15) 0.0483(15) 0.115(4) 0.000 0.000 0.000
O1C 0.120(11) 0.176(11) 0.274(17) -0.144(12) 0.091(11) -0.053(8)
O1T 0.142(16) 0.131(17) 0.124(13) 0.055(10) -0.089(12) -0.063(13)
C1T 0.173(16) 0.180(32) 0.256(28) 0.038(26) -0.065(25) 0.018(24)
C2T 0.212(28) 0.185(34) 0.255(28) 0.021(28) -0.029(23) 0.047(28)
C3T 0.243(30) 0.184(32) 0.170(28) -0.055(21) 0.000(24) -0.003(27)
C4T 0.202(20) 0.073(17) 0.091(18) -0.009(13) -0.087(15) -0.005(17)
O1W 0.672(92) 0.137(22) 0.253(35) 0.010(33) -0.117(63) -0.191(39)

loop_
_atom_site_label
_atom_site_type_symbol
_atom_site_fract_x
_atom_site_fract_y
_atom_site_fract_z
_atom_site_U_iso_or_equiv
_atom_site_thermal_displace_type
_atom_site_occupancy
_atom_site_calc_flag
_atom_site_refinement_flags
_atom_site_disorder_group
Gd Gd 0.0000 0.5000 0.2500 0.0396(3) Uani 1 d S .
O1 O -0.0217(4) 0.6179(4) 0.1779(3) 0.049(2) Uani 1 d . .
O2 O -0.2168(9) 0.6230(8) 0.0008(7) 0.152(6) Uani 1 d . .
N1 N -0.0626(6) 0.6408(5) 0.1230(4) 0.055(2) Uani 1 d . .
N2 N -0.1535(10) 0.6439(9) 0.0375(9) 0.128(8) Uani 1 d . .
N3 N -0.1301(5) 0.4777(5) 0.1714(5) 0.056(3) Uani 1 d . .
N4 N -0.2251(7) 0.4856(8) 0.0857(6) 0.088(4) Uani 1 d . .
H4A H -0.2525(7) 0.5053(8) 0.0487(6) 0.106 Uiso 1 calc R .
C1 C -0.1235(8) 0.6007(8) 0.0925(7) 0.068(4) Uani 1 d . .
C2 C -0.0436(11) 0.7193(9) 0.0864(8) 0.075(4) Uani 1 d . .
C3 C -0.1157(11) 0.7292(9) 0.0346(8) 0.096(5) Uani 1 d . .
C4 C -0.0287(12) 0.7872(8) 0.1390(9) 0.134(8) Uani 1 d . .
H4B H 0.0196(12) 0.7732(8) 0.1687(9) 0.200 Uiso 1 calc R .
H4C H -0.0779(12) 0.7937(8) 0.1694(9) 0.200 Uiso 1 calc R .
H4D H -0.0179(12) 0.8394(8) 0.1135(9) 0.200 Uiso 1 calc R .
C5 C 0.0398(12) 0.7024(13) 0.0502(11) 0.128(7) Uani 1 d . .
H5A H 0.0330(12) 0.6581(13) 0.0146(11) 0.192 Uiso 1 calc R .
H5B H 0.0806(12) 0.6849(13) 0.0861(11) 0.192 Uiso 1 calc R .
H5C H 0.0594(12) 0.7532(13) 0.0265(11) 0.192 Uiso 1 calc R .
C6 C -0.1836(14) 0.7860(13) 0.0717(15) 0.188(11) Uani 1 d . .
H6A H -0.2310(14) 0.7933(13) 0.0394(15) 0.282 Uiso 1 calc R .
H6B H -0.1593(14) 0.8405(13) 0.0827(15) 0.282 Uiso 1 calc R .
H6C H -0.2024(14) 0.7595(13) 0.1160(15) 0.282 Uiso 1 calc R .
C7 C -0.1008(13) 0.7552(11) -0.0437(8) 0.136(8) Uani 1 d . .
H7A H -0.1542(13) 0.7584(11) -0.0688(8) 0.204 Uiso 1 calc R .
H7B H -0.0651(13) 0.7139(11) -0.0672(8) 0.204 Uiso 1 calc R .
H7C H -0.0735(13) 0.8097(11) -0.0449(8) 0.204 Uiso 1 calc R .
C8 C -0.1605(7) 0.5191(7) 0.1163(6) 0.061(3) Uani 1 d . .
C9 C -0.1824(7) 0.4093(6) 0.1751(5) 0.053(2) Uani 1 d . .
C10 C -0.1820(7) 0.3395(7) 0.2186(6) 0.061(3) Uani 1 d . .
H10A H -0.1415(7) 0.3345(7) 0.2554(6) 0.073 Uiso 1 calc R .
C11 C -0.2393(8) 0.2781(7) 0.2091(7) 0.071(3) Uani 1 d . .
H11A H -0.2378(8) 0.2293(7) 0.2377(7) 0.085 Uiso 1 calc R .
C12 C -0.2997(9) 0.2877(8) 0.1573(7) 0.087(4) Uani 1 d . .
H12A H -0.3406(9) 0.2453(8) 0.1529(7) 0.104 Uiso 1 calc R .
C13 C -0.3046(9) 0.3539(8) 0.1119(8) 0.097(5) Uani 1 d . .
H13A H -0.3467(9) 0.3591(8) 0.0765(8) 0.116 Uiso 1 calc R .
C14 C -0.2422(7) 0.4133(7) 0.1222(6) 0.068(3) Uani 1 d . .
Cl1 Cl 0.0000 1.0000 0.0000 0.0706(13) Uani 1 d S .
O1C O 0.0265(8) 0.9356(8) -0.0395(8) 0.190(8) Uani 1 d . .
O2C O 0.0000 0.5000 0.0078(18) 0.451(35) Uiso 1 d SDU .
Cl2 Cl 0.0000 0.5000 -0.0677(14) 0.561(21) Uiso 1 d SDU .
O3C O 0.0309 0.4296 -0.0946(14) 0.707(50) Uiso 0.50 d PRU .
O4C O -0.0803 0.5124 -0.0905(14) 0.594(42) Uiso 0.50 d PRU .
O5C O 0.0451 0.5676 -0.0905(14) 0.681(50) Uiso 0.50 d PRU .
O1T O -0.3256(14) 0.4743(13) -0.0406(10) 0.132(7) Uani 0.50 d PGDU .
C1T C -0.2441(25) 0.4679(45) -0.0551(28) 0.203(14) Uani 0.50 d PGDU .
H1TA H -0.2146(38) 0.4297(213) -0.0221(151) 0.244 Uiso 0.50 calc PR .
H1TB H -0.2156(47) 0.5225(208) -0.0566(40) 0.244 Uiso 0.50 calc PR .
C2T C -0.2578(29) 0.4278(35) -0.1343(24) 0.217(14) Uani 0.50 d PGDU .
H2TA H -0.2195(29) 0.3806(35) -0.1429(24) 0.261 Uiso 0.50 calc PR .
H2TB H -0.2499(29) 0.4700(35) -0.1723(24) 0.261 Uiso 0.50 calc PR .
C3T C -0.3618(36) 0.3942(32) -0.1301(23) 0.199(15) Uani 0.50 d PGDU .
H3TA H -0.3947(36) 0.4140(32) -0.1715(23) 0.239 Uiso 0.50 calc PR .
H3TB H -0.3660(36) 0.3329(32) -0.1266(23) 0.239 Uiso 0.50 calc PR .
C4T C -0.3817(20) 0.4275(18) -0.0765(15) 0.122(8) Uani 0.50 d PGDU .
H4TA H -0.4017(20) 0.3838(18) -0.0434(15) 0.146 Uiso 0.50 calc PR .
H4TB H -0.4299(20) 0.4636(18) -0.0876(15) 0.146 Uiso 0.50 calc PR .
O1W O -0.1522(42) 0.0547(18) 0.2490(29) 0.354(32) Uani 0.50 d PU .

loop_
_atom_type_symbol
_atom_type_description
_atom_type_scat_dispersion_real
_atom_type_scat_dispersion_imag
_atom_type_scat_source
C C 0.0033 0.0016 'International Tables Vol C Tables 4.2.6.8 and 6.1.1.4'
H H 0.0000 0.0000 'International Tables Vol C Tables 4.2.6.8 and 6.1.1.4'
N N 0.0061 0.0033 'International Tables Vol C Tables 4.2.6.8 and 6.1.1.4'
O O 0.0106 0.0060 'International Tables Vol C Tables 4.2.6.8 and 6.1.1.4'
Cl Cl 0.1484 0.1585 'International Tables Vol C Tables 4.2.6.8 and 6.1.1.4'
Gd Gd -0.1653 3.9035 'International Tables Vol C Tables 4.2.6.8 and 6.1.1.4'

loop_
_geom_angle_atom_site_label_1
_geom_angle_atom_site_label_2
_geom_angle_atom_site_label_3
_geom_angle
_geom_angle_site_symmetry_1
_geom_angle_site_symmetry_3
_geom_angle_publ_flag
O1 Gd O1 110.0(3) 5 6_565 ?
O1 Gd O1 72.7(3) 5 . ?
O1 Gd O1 162.9(3) 6_565 . ?
O1 Gd O1 162.9(3) 5 2_565 ?
O1 Gd O1 72.7(3) 6_565 2_565 ?
O1 Gd O1 110.0(3) . 2_565 ?
O1 Gd N3 124.0(2) 5 . ?
O1 Gd N3 95.5(2) 6_565 . ?
O1 Gd N3 70.4(3) . . ?
O1 Gd N3 71.4(3) 2_565 . ?
O1 Gd N3 70.4(3) 5 5 ?
O1 Gd N3 71.4(3) 6_565 5 ?
O1 Gd N3 124.0(2) . 5 ?
O1 Gd N3 95.5(2) 2_565 5 ?
N3 Gd N3 164.1(4) . 5 ?
O1 Gd N3 71.4(3) 5 6_565 ?
O1 Gd N3 70.4(3) 6_565 6_565 ?
O1 Gd N3 95.5(2) . 6_565 ?
O1 Gd N3 124.0(2) 2_565 6_565 ?
N3 Gd N3 71.8(4) . 6_565 ?
N3 Gd N3 110.5(4) 5 6_565 ?
O1 Gd N3 95.5(2) 5 2_565 ?
O1 Gd N3 124.0(2) 6_565 2_565 ?
O1 Gd N3 71.4(3) . 2_565 ?
O1 Gd N3 70.4(3) 2_565 2_565 ?
N3 Gd N3 110.5(4) . 2_565 ?
N3 Gd N3 71.8(4) 5 2_565 ?
N3 Gd N3 164.1(4) 6_565 2_565 ?
N1 O1 Gd 140.6(6) . . ?
O1 N1 C1 126.7(9) . . ?
O1 N1 C2 121.1(9) . . ?
C1 N1 C2 112.2(10) . . ?
O2 N2 C1 124.8(10) . . ?
O2 N2 C3 123.0(12) . . ?
C1 N2 C3 110.9(9) . . ?
C8 N3 C9 102.4(8) . . ?
C8 N3 Gd 132.4(7) . . ?
C9 N3 Gd 125.0(7) . . ?
C8 N4 C14 106.8(9) . . ?
N1 C1 N2 110.7(9) . . ?
N1 C1 C8 126.7(10) . . ?
N2 C1 C8 122.5(9) . . ?
N1 C2 C4 110.8(11) . . ?
N1 C2 C3 103.2(11) . . ?
C4 C2 C3 117.9(13) . . ?
N1 C2 C5 103.7(13) . . ?
C4 C2 C5 106.5(15) . . ?
C3 C2 C5 113.8(14) . . ?
N2 C3 C2 101.0(10) . . ?
N2 C3 C7 110.2(13) . . ?
C2 C3 C7 121.1(15) . . ?
N2 C3 C6 103.4(16) . . ?
C2 C3 C6 107.8(14) . . ?
C7 C3 C6 111.6(15) . . ?
N4 C8 N3 115.5(10) . . ?
N4 C8 C1 123.0(10) . . ?
N3 C8 C1 121.5(9) . . ?
C14 C9 N3 110.5(9) . . ?
C14 C9 C10 117.6(10) . . ?
N3 C9 C10 131.9(10) . . ?
C11 C10 C9 120.3(11) . . ?
C12 C11 C10 119.1(11) . . ?
C13 C12 C11 124.5(11) . . ?
C12 C13 C14 113.9(11) . . ?
C9 C14 N4 104.9(9) . . ?
C9 C14 C13 124.5(10) . . ?
N4 C14 C13 130.6(10) . . ?
O1C Cl1 O1C 107.7(8) 4_665 . ?
O1C Cl1 O1C 113.0(16) 4_665 3_465 ?
O1C Cl1 O1C 107.7(8) . 3_465 ?
O1C Cl1 O1C 107.7(8) 4_665 2_575 ?
O1C Cl1 O1C 113.0(16) . 2_575 ?
O1C Cl1 O1C 107.7(8) 3_465 2_575 ?
O3C Cl2 O3C 135.6 . 2_565 ?
O3C Cl2 O4C 53.8 . 2_565 ?
O3C Cl2 O4C 110.9 2_565 2_565 ?
O3C Cl2 O4C 110.9 . . ?
O3C Cl2 O4C 53.8 2_565 . ?
O4C Cl2 O4C 143.8 2_565 . ?
O3C Cl2 O5C 110.9 . . ?
O3C Cl2 O5C 53.8 2_565 . ?
O4C Cl2 O5C 61.5 2_565 . ?
O4C Cl2 O5C 106.5 . . ?
O3C Cl2 O5C 53.8 . 2_565 ?
O3C Cl2 O5C 110.9 2_565 2_565 ?
O4C Cl2 O5C 106.5 2_565 2_565 ?
O4C Cl2 O5C 61.5 . 2_565 ?
O5C Cl2 O5C 143.8 . 2_565 ?
O3C Cl2 O2C 112.186(4) . . ?
O3C Cl2 O2C 112.187(2) 2_565 . ?
O4C Cl2 O2C 108.096(4) 2_565 . ?
O4C Cl2 O2C 108.094(2) . . ?
O5C Cl2 O2C 108.093(3) . . ?
O5C Cl2 O2C 108.094(2) 2_565 . ?
O4C O3C O5C 127.9 2_565 2_565 ?
O4C O3C Cl2 64.8 2_565 . ?
O5C O3C Cl2 64.8 2_565 . ?
O3C O4C Cl2 61.5 2_565 . ?
O3C O4C O5C 115.8 2_565 2_565 ?
Cl2 O4C O5C 59.3 . 2_565 ?
O3C O5C Cl2 61.4 2_565 . ?
O3C O5C O4C 115.8 2_565 2_565 ?
Cl2 O5C O4C 59.3 . 2_565 ?
C1T O1T C4T 120.4(36) . . ?
O1T C1T C2T 94.7(30) . . ?
C1T C2T C3T 102.1(24) . . ?
C4T C3T C2T 99.0(32) . . ?
C3T C4T O1T 119.6(37) . . ?

loop_
_geom_bond_atom_site_label_1
_geom_bond_atom_site_label_2
_geom_bond_distance
_geom_bond_site_symmetry_2
_geom_bond_publ_flag
Gd O1 2.352(6) 5 ?
Gd O1 2.352(6) 6_565 ?
Gd O1 2.352(6) . ?
Gd O1 2.352(6) 2_565 ?
Gd N3 2.582(9) . ?
Gd N3 2.582(9) 5 ?
Gd N3 2.582(9) 6_565 ?
Gd N3 2.582(9) 2_565 ?
O1 N1 1.274(10) . ?
O2 N2 1.271(14) . ?
N1 C1 1.302(13) . ?
N1 C2 1.47(2) . ?
N2 C1 1.33(2) . ?
N2 C3 1.50(2) . ?
N3 C8 1.321(12) . ?
N3 C9 1.386(12) . ?
N4 C8 1.302(14) . ?
N4 C14 1.38(2) . ?
C1 C8 1.507(14) . ?
C2 C4 1.49(2) . ?
C2 C3 1.52(2) . ?
C2 C5 1.53(2) . ?
C3 C7 1.54(2) . ?
C3 C6 1.58(3) . ?
C9 C14 1.380(14) . ?
C9 C10 1.386(14) . ?
C10 C11 1.36(2) . ?
C11 C12 1.38(2) . ?
C12 C13 1.36(2) . ?
C13 C14 1.40(2) . ?
Cl1 O1C 1.342(11) 4_665 ?
Cl1 O1C 1.342(11) . ?
Cl1 O1C 1.342(11) 3_465 ?
Cl1 O1C 1.342(11) 2_575 ?
O2C Cl2 1.41(2) . ?
Cl2 O3C 1.33 . ?
Cl2 O3C 1.33 2_565 ?
Cl2 O4C 1.37 2_565 ?
Cl2 O4C 1.37 . ?
Cl2 O5C 1.37 . ?
Cl2 O5C 1.37 2_565 ?
O3C O4C 1.23 2_565 ?
O3C O5C 1.23 2_565 ?
O4C O3C 1.23 2_565 ?
O4C O5C 1.40 2_565 ?
O5C O3C 1.23 2_565 ?
O5C O4C 1.40 2_565 ?
O1T C1T 1.34(4) . ?
O1T C4T 1.35(3) . ?
C1T C2T 1.63(7) . ?
C2T C3T 1.76(7) . ?
C3T C4T 1.18(4) . ?
O1W O1W 1.76(6) 6 ?
